data_7130172
loop_
_publ_author_name
'Cao, Jing-Si'
'Zeng, Jing'
'Xiao, Jian'
'Wang, Xiao-Han'
'Wang, Yawen'
'Peng, Yu'

_publ_section_title
;
 Total synthesis of linoxepin facilitated by Ni-catalyzed tandem reductive
 cyclization
;
_journal_name_full 'Chemical Communications'
_journal_paper_doi 10.1039/D2CC02221D
_journal_year 2022
_chemical_formula_moiety 'C21 H16 O6'
_chemical_formula_sum 'C21 H16 O6'
_chemical_formula_weight 364.34
_space_group_crystal_system monoclinic
_space_group_IT_number 14
_space_group_name_Hall '-P 2yn'
_space_group_name_H-M_alt 'P 1 21/n 1'
_atom_sites_solution_hydrogens geom
_atom_sites_solution_primary iterative
_atom_sites_solution_secondary difmap
_audit_creation_date 2017-11-10
_audit_creation_method
;
Olex2 1.2
(compiled 2017.03.28 svn.r3405 for OlexSys, GUI svn.r5337)
;
_audit_update_record
;
2022-02-20 deposited with the CCDC.	2022-05-31 downloaded from the CCDC.
;
_cell_angle_alpha 90.00
_cell_angle_beta 106.8(8)
_cell_angle_gamma 90.00
_cell_formula_units_Z 4
_cell_length_a 11.52(17)
_cell_length_b 8.28(2)
_cell_length_c 17.87(11)
_cell_measurement_reflns_used 533
_cell_measurement_temperature 293.02(10)
_cell_measurement_theta_max 20.0800
_cell_measurement_theta_min 3.4750
_cell_volume 1632(3)
_computing_cell_refinement
;
CrysAlisPro, Agilent Technologies,
Version 1.171.36.28 (release 01-02-2013 CrysAlis171 .NET)
(compiled Feb  1 2013,16:14:44)
;
_computing_data_collection
;
CrysAlisPro, Agilent Technologies,
Version 1.171.36.28 (release 01-02-2013 CrysAlis171 .NET)
(compiled Feb  1 2013,16:14:44)
;
_computing_data_reduction
;
CrysAlisPro, Agilent Technologies,
Version 1.171.36.28 (release 01-02-2013 CrysAlis171 .NET)
(compiled Feb  1 2013,16:14:44)
;
_computing_molecular_graphics 'Olex2 (Dolomanov et al., 2009)'
_computing_publication_material 'Olex2 (Dolomanov et al., 2009)'
_computing_structure_refinement 'ShelXL (Sheldrick, 2015)'
_computing_structure_solution
;
Superflip (Palatinus & Chapuis, 2007;Palatinus & van der Lee, 2008;
Palatinus et al., 2012)
;
_diffrn_ambient_temperature 293.02(10)
_diffrn_detector_area_resol_mean 16.0733
_diffrn_measured_fraction_theta_full 0.986
_diffrn_measured_fraction_theta_max 0.986
_diffrn_measurement_details
;
#__ type_ start__ end____ width___ exp.time_
  1 omega  -11.00   22.00   1.5000   16.0000
omega____ theta____ kappa____ phi______ frames
    -      -19.5055  -99.0000    0.0000 22

#__ type_ start__ end____ width___ exp.time_
  2 omega   -5.00   83.50   1.5000   16.0000
omega____ theta____ kappa____ phi______ frames
    -       22.7867   38.0000 -120.0000 59

#__ type_ start__ end____ width___ exp.time_
  3 omega   -9.00   91.50   1.5000   16.0000
omega____ theta____ kappa____ phi______ frames
    -       22.7867   38.0000  150.0000 67
;
_diffrn_measurement_device_type 'SuperNova, Dual, Cu at zero, Eos'
_diffrn_measurement_method '\w scans'
_diffrn_orient_matrix_UB_11 0.0160254000
_diffrn_orient_matrix_UB_12 -0.0025599000
_diffrn_orient_matrix_UB_13 -0.0363283000
_diffrn_orient_matrix_UB_21 -0.0609387000
_diffrn_orient_matrix_UB_22 0.0073659000
_diffrn_orient_matrix_UB_23 -0.0224708000
_diffrn_orient_matrix_UB_31 0.0058432000
_diffrn_orient_matrix_UB_32 0.0841701000
_diffrn_orient_matrix_UB_33 0.0008776000
_diffrn_radiation_monochromator mirror
_diffrn_radiation_type MoK\a
_diffrn_radiation_wavelength 0.71073
_diffrn_reflns_av_R_equivalents 0.0567
_diffrn_reflns_av_unetI/netI 0.1175
_diffrn_reflns_limit_h_max 14
_diffrn_reflns_limit_h_min -6
_diffrn_reflns_limit_k_max 5
_diffrn_reflns_limit_k_min -10
_diffrn_reflns_limit_l_max 16
_diffrn_reflns_limit_l_min -22
_diffrn_reflns_number 5663
_diffrn_reflns_theta_full 26.02
_diffrn_reflns_theta_max 26.02
_diffrn_reflns_theta_min 3.42
_diffrn_source 'SuperNova (Mo) X-ray Source'
_exptl_absorpt_coefficient_mu 0.109
_exptl_absorpt_correction_T_max 0.985
_exptl_absorpt_correction_T_min 0.981
_exptl_absorpt_correction_type multi-scan
_exptl_absorpt_process_details
;
CrysAlisPro, Agilent Technologies,
Version 1.171.36.28 (release 01-02-2013 CrysAlis171 .NET)
(compiled Feb  1 2013,16:14:44)
Empirical absorption correction using spherical harmonics,
 implemented in SCALE3 ABSPACK scaling algorithm.
;
_exptl_crystal_colour 'clear light yellow'
_exptl_crystal_colour_lustre clear
_exptl_crystal_colour_modifier light
_exptl_crystal_colour_primary yellow
_exptl_crystal_density_diffrn 1.482
_exptl_crystal_density_method 'not measured'
_exptl_crystal_description block
_exptl_crystal_F_000 760
_exptl_crystal_size_max 0.23
_exptl_crystal_size_mid 0.15
_exptl_crystal_size_min 0.14
_refine_diff_density_max 0.182
_refine_diff_density_min -0.181
_refine_diff_density_rms 0.049
_refine_ls_extinction_method none
_refine_ls_goodness_of_fit_ref 1.020
_refine_ls_hydrogen_treatment constr
_refine_ls_matrix_type full
_refine_ls_number_parameters 245
_refine_ls_number_reflns 3177
_refine_ls_number_restraints 0
_refine_ls_restrained_S_all 1.020
_refine_ls_R_factor_all 0.1794
_refine_ls_R_factor_gt 0.0752
_refine_ls_shift/su_max 0.000
_refine_ls_shift/su_mean 0.000
_refine_ls_structure_factor_coef Fsqd
_refine_ls_weighting_details 'calc w=1/[\s^2^(Fo^2^)+(0.0586P)^2^+0.0000P] where P=(Fo^2^+2Fc^2^)/3'
_refine_ls_weighting_scheme calc
_refine_ls_wR_factor_gt 0.1575
_refine_ls_wR_factor_ref 0.2213
_reflns_number_gt 1262
_reflns_number_total 3177
_reflns_threshold_expression >2sigma(I)
_cod_data_source_file d2cc02221d2.cif
_cod_data_source_block xiaoj_1108
_cod_original_cell_volume 1633(26)
_cod_database_code 7130172
_reflns_odcompleteness_completeness 97.83
_reflns_odcompleteness_iscentric 1
_reflns_odcompleteness_theta 26.32
_olex2_refinement_description
;
1. Fixed Uiso
 At 1.2 times of:
  All C(H) groups, All C(H,H) groups
 At 1.5 times of:
  All C(H,H,H) groups
2.a Ternary CH refined with riding coordinates:
 C7(H7)
2.b Secondary CH2 refined with riding coordinates:
 C6(H6A,H6B), C8(H8A,H8B), C20(H20A,H20B), C21(H21A,H21B)
2.c Aromatic/amide H refined with riding coordinates:
 C3(H3), C4(H4), C15(H15), C16(H16)
2.d Idealised Me refined as rotating group:
 C13(H13A,H13B,H13C)
;
_olex2_date_sample_data_collection 2017-11-10
_olex2_submission_special_instructions 'No special instructions were received'

loop_
_space_group_symop_id
_space_group_symop_operation_xyz
1 'x, y, z'
2 '-x+1/2, y+1/2, -z+1/2'
3 '-x, -y, -z'
4 'x-1/2, -y-1/2, z-1/2'

loop_
_atom_site_label
_atom_site_type_symbol
_atom_site_fract_x
_atom_site_fract_y
_atom_site_fract_z
_atom_site_U_iso_or_equiv
_atom_site_adp_type
_atom_site_occupancy
_atom_site_calc_flag
_atom_site_disorder_assembly
_atom_site_disorder_group
_atom_site_refinement_flags_posn
O1 O 0.0451(3) 0.2734(4) 0.6811(2) 0.0794(11) Uani 1 d . . .
O2 O -0.0061(4) 0.0809(4) 0.2050(2) 0.0829(11) Uani 1 d . . .
O3 O 0.1847(4) 0.0500(4) 0.2732(2) 0.0834(12) Uani 1 d . . .
O4 O 0.1723(3) 0.1647(4) 0.59879(19) 0.0668(10) Uani 1 d . . .
O5 O 0.5977(3) 0.2483(4) 0.5258(3) 0.0887(12) Uani 1 d . . .
O6 O 0.5028(3) 0.1019(4) 0.6028(2) 0.0707(10) Uani 1 d . . .
C1 C 0.0665(4) 0.2306(5) 0.5526(3) 0.0554(13) Uani 1 d . . .
C2 C -0.0047(5) 0.2875(5) 0.5998(3) 0.0616(14) Uani 1 d . . .
C3 C -0.1133(5) 0.3513(5) 0.5629(4) 0.0706(16) Uani 1 d . . .
H3 H -0.1610 0.3940 0.5921 0.085 Uiso 1 calc . . R
C4 C -0.1566(5) 0.3544(5) 0.4791(3) 0.0678(15) Uani 1 d . . .
H4 H -0.2333 0.3964 0.4556 0.081 Uiso 1 calc . . R
C5 C -0.0893(4) 0.2976(5) 0.4317(3) 0.0584(13) Uani 1 d . . .
C6 C -0.1392(5) 0.2924(6) 0.3427(3) 0.0767(16) Uani 1 d . . .
H6A H -0.2263 0.2775 0.3290 0.092 Uiso 1 calc . . R
H6B H -0.1241 0.3959 0.3219 0.092 Uiso 1 calc . . R
C7 C -0.0883(5) 0.1669(6) 0.3056(3) 0.0678(14) Uani 1 d . . .
H7 H -0.1185 0.0659 0.3217 0.081 Uiso 1 calc . . R
C8 C -0.1120(5) 0.1508(6) 0.2173(3) 0.0772(16) Uani 1 d . . .
H8A H -0.1818 0.0823 0.1954 0.093 Uiso 1 calc . . R
H8B H -0.1275 0.2559 0.1926 0.093 Uiso 1 calc . . R
C9 C 0.0874(6) 0.0933(6) 0.2737(3) 0.0658(14) Uani 1 d . . .
C10 C 0.0413(5) 0.1580(5) 0.3375(3) 0.0570(12) Uani 1 d . . .
C11 C 0.1024(4) 0.2000(5) 0.4146(3) 0.0525(12) Uani 1 d . . .
C12 C 0.0293(4) 0.2393(5) 0.4688(3) 0.0517(12) Uani 1 d . . .
C13 C -0.0229(6) 0.3316(7) 0.7316(3) 0.096(2) Uani 1 d . . .
H13A H -0.0976 0.2728 0.7215 0.144 Uiso 1 calc . . GR
H13B H -0.0400 0.4444 0.7219 0.144 Uiso 1 calc . . GR
H13C H 0.0236 0.3166 0.7852 0.144 Uiso 1 calc . . GR
C14 C 0.2326(4) 0.2190(5) 0.4409(3) 0.0494(12) Uani 1 d . . .
C15 C 0.2925(5) 0.3087(5) 0.3969(3) 0.0593(13) Uani 1 d . . .
H15 H 0.2480 0.3554 0.3501 0.071 Uiso 1 calc . . R
C16 C 0.4144(5) 0.3284(6) 0.4216(3) 0.0650(14) Uani 1 d . . .
H16 H 0.4544 0.3898 0.3932 0.078 Uiso 1 calc . . R
C17 C 0.4774(4) 0.2531(5) 0.4912(3) 0.0615(14) Uani 1 d . . .
C18 C 0.4196(5) 0.1637(5) 0.5368(3) 0.0564(12) Uani 1 d . . .
C19 C 0.2997(4) 0.1447(5) 0.5132(3) 0.0493(11) Uani 1 d . . .
C20 C 0.2334(4) 0.0558(5) 0.5611(3) 0.0615(13) Uani 1 d . . .
H20A H 0.1749 -0.0169 0.5277 0.074 Uiso 1 calc . . R
H20B H 0.2905 -0.0086 0.6003 0.074 Uiso 1 calc . . R
C21 C 0.6153(5) 0.1655(7) 0.5999(3) 0.0759(16) Uani 1 d . . .
H21A H 0.6737 0.0790 0.6048 0.091 Uiso 1 calc . . R
H21B H 0.6462 0.2404 0.6428 0.091 Uiso 1 calc . . R

loop_
_atom_site_aniso_label
_atom_site_aniso_U_11
_atom_site_aniso_U_22
_atom_site_aniso_U_33
_atom_site_aniso_U_23
_atom_site_aniso_U_13
_atom_site_aniso_U_12
O1 0.087(3) 0.093(2) 0.071(3) -0.010(2) 0.044(2) 0.000(2)
O2 0.087(3) 0.091(3) 0.064(2) -0.005(2) 0.012(2) 0.011(2)
O3 0.081(3) 0.099(3) 0.073(3) -0.004(2) 0.028(2) 0.025(2)
O4 0.059(2) 0.083(2) 0.066(2) -0.0054(18) 0.030(2) -0.0027(19)
O5 0.046(2) 0.108(3) 0.116(3) 0.017(2) 0.028(2) 0.001(2)
O6 0.049(2) 0.080(2) 0.080(3) 0.0119(19) 0.0138(19) 0.0071(18)
C1 0.048(3) 0.045(3) 0.077(4) -0.004(2) 0.026(3) -0.007(2)
C2 0.070(4) 0.050(3) 0.076(4) -0.005(3) 0.039(3) -0.008(3)
C3 0.064(4) 0.049(3) 0.112(5) -0.007(3) 0.047(4) 0.000(3)
C4 0.051(3) 0.054(3) 0.106(5) 0.005(3) 0.034(3) 0.005(2)
C5 0.049(3) 0.048(3) 0.084(4) 0.004(3) 0.027(3) -0.002(2)
C6 0.058(4) 0.073(3) 0.097(5) 0.010(3) 0.019(3) -0.002(3)
C7 0.059(4) 0.075(3) 0.065(4) 0.005(3) 0.011(3) 0.001(3)
C8 0.067(4) 0.085(4) 0.074(4) 0.006(3) 0.011(3) -0.002(3)
C9 0.071(4) 0.064(3) 0.063(4) 0.005(3) 0.021(3) 0.008(3)
C10 0.056(3) 0.053(3) 0.062(3) 0.007(2) 0.016(3) 0.006(2)
C11 0.053(3) 0.045(2) 0.067(3) 0.002(2) 0.028(3) 0.002(2)
C12 0.047(3) 0.045(2) 0.068(3) -0.004(2) 0.025(3) -0.005(2)
C13 0.115(5) 0.093(4) 0.098(5) -0.025(3) 0.058(4) -0.005(4)
C14 0.039(3) 0.046(2) 0.069(3) 0.003(2) 0.024(2) 0.003(2)
C15 0.058(3) 0.052(3) 0.078(4) 0.008(2) 0.035(3) 0.003(2)
C16 0.060(4) 0.064(3) 0.084(4) 0.011(3) 0.042(3) 0.002(3)
C17 0.044(3) 0.059(3) 0.090(4) 0.006(3) 0.033(3) 0.004(2)
C18 0.052(3) 0.054(3) 0.065(3) -0.007(2) 0.020(3) 0.002(3)
C19 0.050(3) 0.043(2) 0.060(3) -0.002(2) 0.023(2) -0.001(2)
C20 0.057(3) 0.058(3) 0.075(3) 0.005(3) 0.030(3) -0.001(2)
C21 0.049(3) 0.091(4) 0.091(4) -0.019(3) 0.025(3) 0.007(3)

loop_
_atom_type_symbol
_atom_type_description
_atom_type_scat_dispersion_real
_atom_type_scat_dispersion_imag
_atom_type_scat_source
C C 0.0033 0.0016 'International Tables Vol C Tables 4.2.6.8 and 6.1.1.4'
H H 0.0000 0.0000 'International Tables Vol C Tables 4.2.6.8 and 6.1.1.4'
O O 0.0106 0.0060 'International Tables Vol C Tables 4.2.6.8 and 6.1.1.4'

loop_
_geom_angle_atom_site_label_1
_geom_angle_atom_site_label_2
_geom_angle_atom_site_label_3
_geom_angle
_geom_angle_site_symmetry_1
_geom_angle_site_symmetry_3
_geom_angle_publ_flag
C2 O1 C13 119.1(8) . . ?
C9 O2 C8 108.4(9) . . ?
C1 O4 C20 116.2(7) . . ?
C17 O5 C21 106.7(8) . . ?
C18 O6 C21 104.4(9) . . ?
O4 C1 C2 110.0(9) . . ?
O4 C1 C12 126.4(7) . . ?
C2 C1 C12 123.6(8) . . ?
O1 C2 C1 116.9(9) . . ?
C3 C2 O1 125.8(8) . . ?
C3 C2 C1 117.2(9) . . ?
C2 C3 H3 119.5 . . ?
C2 C3 C4 120.9(8) . . ?
C4 C3 H3 119.5 . . ?
C3 C4 H4 118.5 . . ?
C5 C4 C3 123.0(8) . . ?
C5 C4 H4 118.5 . . ?
C4 C5 C6 122.5(8) . . ?
C4 C5 C12 117.5(9) . . ?
C12 C5 C6 120.0(8) . . ?
C5 C6 H6A 108.6 . . ?
C5 C6 H6B 108.6 . . ?
H6A C6 H6B 107.6 . . ?
C7 C6 C5 114.7(6) . . ?
C7 C6 H6A 108.6 . . ?
C7 C6 H6B 108.6 . . ?
C6 C7 H7 104.8 . . ?
C6 C7 C8 124.2(6) . . ?
C8 C7 H7 104.8 . . ?
C10 C7 C6 111.6(7) . . ?
C10 C7 H7 104.8 . . ?
C10 C7 C8 105.0(9) . . ?
O2 C8 C7 106.8(8) . . ?
O2 C8 H8A 110.4 . . ?
O2 C8 H8B 110.4 . . ?
C7 C8 H8A 110.4 . . ?
C7 C8 H8B 110.4 . . ?
H8A C8 H8B 108.6 . . ?
O2 C9 C10 110.3(9) . . ?
O3 C9 O2 117.9(9) . . ?
O3 C9 C10 131.7(8) . . ?
C7 C10 C9 106.0(9) . . ?
C11 C10 C7 123.1(8) . . ?
C11 C10 C9 130.9(8) . . ?
C10 C11 C12 118.4(9) . . ?
C10 C11 C14 121.8(8) . . ?
C14 C11 C12 119.5(9) . . ?
C1 C12 C11 127.7(8) . . ?
C5 C12 C1 117.6(8) . . ?
C5 C12 C11 114.7(9) . . ?
O1 C13 H13A 109.5 . . ?
O1 C13 H13B 109.5 . . ?
O1 C13 H13C 109.5 . . ?
H13A C13 H13B 109.5 . . ?
H13A C13 H13C 109.5 . . ?
H13B C13 H13C 109.5 . . ?
C15 C14 C11 120.6(8) . . ?
C15 C14 C19 120.5(9) . . ?
C19 C14 C11 119.0(7) . . ?
C14 C15 H15 119.6 . . ?
C16 C15 C14 120.9(8) . . ?
C16 C15 H15 119.6 . . ?
C15 C16 H16 121.3 . . ?
C15 C16 C17 117.5(8) . . ?
C17 C16 H16 121.3 . . ?
O5 C17 C16 128.7(7) . . ?
O5 C17 C18 108.5(9) . . ?
C16 C17 C18 122.8(9) . . ?
O6 C18 C17 111.2(9) . . ?
C19 C18 O6 128.7(7) . . ?
C19 C18 C17 120.0(8) . . ?
C14 C19 C20 119.6(9) . . ?
C18 C19 C14 118.3(8) . . ?
C18 C19 C20 122.0(8) . . ?
O4 C20 C19 111.2(6) . . ?
O4 C20 H20A 109.4 . . ?
O4 C20 H20B 109.4 . . ?
C19 C20 H20A 109.4 . . ?
C19 C20 H20B 109.4 . . ?
H20A C20 H20B 108.0 . . ?
O5 C21 H21A 109.9 . . ?
O5 C21 H21B 109.9 . . ?
O6 C21 O5 108.7(8) . . ?
O6 C21 H21A 109.9 . . ?
O6 C21 H21B 109.9 . . ?
H21A C21 H21B 108.3 . . ?

loop_
_geom_bond_atom_site_label_1
_geom_bond_atom_site_label_2
_geom_bond_distance
_geom_bond_site_symmetry_2
_geom_bond_publ_flag
O1 C2 1.404(13) . ?
O1 C13 1.440(13) . ?
O2 C8 1.424(17) . ?
O2 C9 1.384(17) . ?
O3 C9 1.181(17) . ?
O4 C1 1.373(17) . ?
O4 C20 1.427(10) . ?
O5 C17 1.35(2) . ?
O5 C21 1.453(10) . ?
O6 C18 1.386(14) . ?
O6 C21 1.414(18) . ?
C1 C2 1.416(13) . ?
C1 C12 1.435(12) . ?
C2 C3 1.343(18) . ?
C3 H3 0.9300 . ?
C3 C4 1.435(13) . ?
C4 H4 0.9300 . ?
C4 C5 1.386(13) . ?
C5 C6 1.526(14) . ?
C5 C12 1.421(19) . ?
C6 H6A 0.9700 . ?
C6 H6B 0.9700 . ?
C6 C7 1.445(9) . ?
C7 H7 0.9800 . ?
C7 C8 1.527(12) . ?
C7 C10 1.44(2) . ?
C8 H8A 0.9700 . ?
C8 H8B 0.9700 . ?
C9 C10 1.488(11) . ?
C10 C11 1.399(13) . ?
C11 C12 1.491(14) . ?
C11 C14 1.45(2) . ?
C13 H13A 0.9600 . ?
C13 H13B 0.9600 . ?
C13 H13C 0.9600 . ?
C14 C15 1.400(11) . ?
C14 C19 1.437(13) . ?
C15 H15 0.9300 . ?
C15 C16 1.36(2) . ?
C16 H16 0.9300 . ?
C16 C17 1.394(12) . ?
C17 C18 1.403(11) . ?
C18 C19 1.33(2) . ?
C19 C20 1.496(12) . ?
C20 H20A 0.9700 . ?
C20 H20B 0.9700 . ?
C21 H21A 0.9700 . ?
C21 H21B 0.9700 . ?

loop_
_geom_torsion_atom_site_label_1
_geom_torsion_atom_site_label_2
_geom_torsion_atom_site_label_3
_geom_torsion_atom_site_label_4
_geom_torsion
_geom_torsion_site_symmetry_1
_geom_torsion_site_symmetry_2
_geom_torsion_site_symmetry_3
_geom_torsion_site_symmetry_4
_geom_torsion_publ_flag
O1 C2 C3 C4 -177.9(4) . . . . ?
O2 C9 C10 C7 6.3(5) . . . . ?
O2 C9 C10 C11 -175.6(4) . . . . ?
O3 C9 C10 C7 -171.6(6) . . . . ?
O3 C9 C10 C11 6.4(9) . . . . ?
O4 C1 C2 O1 2.5(5) . . . . ?
O4 C1 C2 C3 -178.0(4) . . . . ?
O4 C1 C12 C5 173.7(4) . . . . ?
O4 C1 C12 C11 -8.8(7) . . . . ?
O5 C17 C18 O6 1.1(5) . . . . ?
O5 C17 C18 C19 -177.3(4) . . . . ?
O6 C18 C19 C14 -178.7(4) . . . . ?
O6 C18 C19 C20 4.2(7) . . . . ?
C1 O4 C20 C19 77.0(8) . . . . ?
C1 C2 C3 C4 2.7(7) . . . . ?
C2 C1 C12 C5 -4.8(6) . . . . ?
C2 C1 C12 C11 172.7(4) . . . . ?
C2 C3 C4 C5 -2.0(7) . . . . ?
C3 C4 C5 C6 176.3(4) . . . . ?
C3 C4 C5 C12 -2.2(7) . . . . ?
C4 C5 C6 C7 -151.4(5) . . . . ?
C4 C5 C12 C1 5.3(6) . . . . ?
C4 C5 C12 C11 -172.5(4) . . . . ?
C5 C6 C7 C8 -172.0(5) . . . . ?
C5 C6 C7 C10 -44.8(8) . . . . ?
C6 C5 C12 C1 -173.3(4) . . . . ?
C6 C5 C12 C11 9.0(6) . . . . ?
C6 C7 C8 O2 149.1(5) . . . . ?
C6 C7 C10 C9 -152.1(4) . . . . ?
C6 C7 C10 C11 29.6(7) . . . . ?
C7 C10 C11 C12 6.7(7) . . . . ?
C7 C10 C11 C14 -168.2(5) . . . . ?
C8 O2 C9 O3 -175.6(5) . . . . ?
C8 O2 C9 C10 6.1(5) . . . . ?
C8 C7 C10 C9 -15.1(5) . . . . ?
C8 C7 C10 C11 166.6(4) . . . . ?
C9 O2 C8 C7 -15.5(5) . . . . ?
C9 C10 C11 C12 -171.1(4) . . . . ?
C9 C10 C11 C14 14.0(8) . . . . ?
C10 C7 C8 O2 19.2(6) . . . . ?
C10 C11 C12 C1 156.5(5) . . . . ?
C10 C11 C12 C5 -26.0(6) . . . . ?
C10 C11 C14 C15 46.9(7) . . . . ?
C10 C11 C14 C19 -133.3(5) . . . . ?
C11 C14 C15 C16 179.3(4) . . . . ?
C11 C14 C19 C18 -179.8(4) . . . . ?
C11 C14 C19 C20 -2.6(6) . . . . ?
C12 C1 C2 O1 -178.8(4) . . . . ?
C12 C1 C2 C3 0.7(7) . . . . ?
C12 C5 C6 C7 27.0(7) . . . . ?
C12 C11 C14 C15 -127.9(5) . . . . ?
C12 C11 C14 C19 51.9(6) . . . . ?
C13 O1 C2 C1 179.1(4) . . . . ?
C13 O1 C2 C3 -0.3(7) . . . . ?
C14 C11 C12 C1 -28.5(7) . . . . ?
C14 C11 C12 C5 149.0(5) . . . . ?
C14 C15 C16 C17 1.4(7) . . . . ?
C14 C19 C20 O4 -73.0(7) . . . . ?
C15 C14 C19 C18 0.0(6) . . . . ?
C15 C14 C19 C20 177.2(4) . . . . ?
C15 C16 C17 O5 176.7(5) . . . . ?
C15 C16 C17 C18 -2.0(7) . . . . ?
C16 C17 C18 O6 -180.0(4) . . . . ?
C16 C17 C18 C19 1.5(7) . . . . ?
C17 O5 C21 O6 8.2(5) . . . . ?
C17 C18 C19 C14 -0.5(6) . . . . ?
C17 C18 C19 C20 -177.6(4) . . . . ?
C18 O6 C21 O5 -7.3(5) . . . . ?
C18 C19 C20 O4 104.1(6) . . . . ?
C19 C14 C15 C16 -0.5(6) . . . . ?
C20 O4 C1 C2 159.5(4) . . . . ?
C20 O4 C1 C12 -19.1(6) . . . . ?
C21 O5 C17 C16 175.6(5) . . . . ?
C21 O5 C17 C18 -5.6(5) . . . . ?
C21 O6 C18 C17 3.9(5) . . . . ?
C21 O6 C18 C19 -177.7(5) . . . . ?
